data_4319430
loop_
_publ_author_name
'Fu Qiang Huang'
'Yuting Yang'
'Christine Flaschenriem'
'James A. Ibers'

_publ_section_title
;
 Syntheses and Structures of LiAuS and Li3AuS2
;
_journal_name_full 'Inorganic Chemistry'
_journal_page_first 1397
_journal_page_last 1398
_journal_paper_doi 10.1021/ic001275i
_journal_volume 40
_journal_year 2001
_chemical_formula_sum 'Au Li3 S2'
_chemical_formula_weight 281.91
_chemical_name_systematic
; 
 ? 
;
_space_group_IT_number 72
_symmetry_cell_setting orthorhombic
_symmetry_space_group_name_Hall '-I 2 2c'
_symmetry_space_group_name_H-M 'I b a m'
_atom_sites_solution_hydrogens geom
_atom_sites_solution_primary direct
_atom_sites_solution_secondary difmap
_audit_creation_method SHELXL-97
_cell_angle_alpha 90.00
_cell_angle_beta 90.00
_cell_angle_gamma 90.00
_cell_formula_units_Z 4
_cell_length_a 5.7689(12)
_cell_length_b 11.287(2)
_cell_length_c 6.2813(13)
_cell_measurement_temperature 153(2)
_cell_volume 409.00(14)
_computing_structure_refinement 'SHELXL-97 (Sheldrick, 1997)'
_computing_structure_solution 'SHELXS-97 (Sheldrick, 1990)'
_diffrn_ambient_temperature 153(2)
_diffrn_measured_fraction_theta_full 0.948
_diffrn_measured_fraction_theta_max 0.948
_diffrn_radiation_monochromator graphite
_diffrn_radiation_source 'fine-focus sealed tube'
_diffrn_radiation_type MoK\a
_diffrn_radiation_wavelength 0.71073
_diffrn_reflns_av_R_equivalents 0.0401
_diffrn_reflns_av_sigmaI/netI 0.0214
_diffrn_reflns_limit_h_max 7
_diffrn_reflns_limit_h_min -7
_diffrn_reflns_limit_k_max 13
_diffrn_reflns_limit_k_min -14
_diffrn_reflns_limit_l_max 8
_diffrn_reflns_limit_l_min -8
_diffrn_reflns_number 1602
_diffrn_reflns_theta_full 28.41
_diffrn_reflns_theta_max 28.41
_diffrn_reflns_theta_min 3.61
_exptl_absorpt_coefficient_mu 36.743
_exptl_crystal_density_diffrn 4.578
_exptl_crystal_density_method 'not measured'
_exptl_crystal_F_000 480
_refine_diff_density_max 2.224
_refine_diff_density_min -2.877
_refine_diff_density_rms 0.503
_refine_ls_extinction_coef 0.0073(9)
_refine_ls_extinction_expression Fc^*^=kFc[1+0.001xFc^2^\l^3^/sin(2\q)]^-1/4^
_refine_ls_extinction_method SHELXL
_refine_ls_goodness_of_fit_ref 1.567
_refine_ls_hydrogen_treatment mixed
_refine_ls_matrix_type full
_refine_ls_number_parameters 15
_refine_ls_number_reflns 271
_refine_ls_number_restraints 0
_refine_ls_restrained_S_all 1.567
_refine_ls_R_factor_all 0.0341
_refine_ls_R_factor_gt 0.0327
_refine_ls_shift/su_max 0.001
_refine_ls_shift/su_mean 0.000
_refine_ls_structure_factor_coef Fsqd
_refine_ls_weighting_details
; calc 
 [1.00000+0.00000exp(0.00(sin\q/\l)^2^)]/ 
   [\s^2^(Fo^2^)+0.0000+0.0000*P+(0.0400P)^2^+0.0000sin\q/\l] 
 where P = 1.00000Fo^2^ + 0.00000Fc^2^ 
;
_refine_ls_weighting_scheme calc
_refine_ls_wR_factor_gt 0.0797
_refine_ls_wR_factor_ref 0.0802
_reflns_number_gt 248
_reflns_number_total 271
_reflns_threshold_expression >2sigma(I)
_cod_data_source_file ic001275i_2.cif
_cod_data_source_block li3aus2
_cod_original_cell_volume 409.01(15)
_cod_database_code 4319430

loop_
_symmetry_equiv_pos_as_xyz
'x, y, z'
'-x, -y, z'
'-x+1/2, y+1/2, -z'
'x+1/2, -y+1/2, -z'
'x+1/2, y+1/2, z+1/2'
'-x+1/2, -y+1/2, z+1/2'
'-x+1, y+1, -z+1/2'
'x+1, -y+1, -z+1/2'
'-x, -y, -z'
'x, y, -z'
'x-1/2, -y-1/2, z'
'-x-1/2, y-1/2, z'
'-x+1/2, -y+1/2, -z+1/2'
'x+1/2, y+1/2, -z+1/2'
'x, -y, z+1/2'
'-x, y, z+1/2'

loop_
_atom_site_label
_atom_site_type_symbol
_atom_site_fract_x
_atom_site_fract_y
_atom_site_fract_z
_atom_site_U_iso_or_equiv
_atom_site_adp_type
_atom_site_occupancy
_atom_site_symmetry_multiplicity
_atom_site_calc_flag
_atom_site_refinement_flags
_atom_site_disorder_assembly
_atom_site_disorder_group
Li1 Li 0.0000 0.230(3) 0.2500 0.019(6) Uiso 1 2 d S . .
Li2 Li 0.5000 0.0000 0.2500 0.008(6) Uiso 1 4 d S . .
Au Au 0.0000 0.0000 0.0000 0.0100(4) Uani 1 4 d S . .
S S 0.2925(3) 0.14053(16) 0.0000 0.0106(6) Uani 1 2 d S . .

loop_
_atom_site_aniso_label
_atom_site_aniso_U_11
_atom_site_aniso_U_22
_atom_site_aniso_U_33
_atom_site_aniso_U_23
_atom_site_aniso_U_13
_atom_site_aniso_U_12
Au 0.0080(5) 0.0117(5) 0.0102(5) 0.000 0.000 -0.00128(12)
S 0.0090(10) 0.0125(9) 0.0105(9) 0.000 0.000 -0.0027(8)

loop_
_atom_type_symbol
_atom_type_description
_atom_type_scat_dispersion_real
_atom_type_scat_dispersion_imag
_atom_type_scat_source
Li Li -0.0003 0.0001 'International Tables Vol C Tables 4.2.6.8 and 6.1.1.4'
S S 0.1246 0.1234 'International Tables Vol C Tables 4.2.6.8 and 6.1.1.4'
Au Au -2.0133 8.8022 'International Tables Vol C Tables 4.2.6.8 and 6.1.1.4'

loop_
_geom_angle_atom_site_label_1
_geom_angle_atom_site_label_2
_geom_angle_atom_site_label_3
_geom_angle
_geom_angle_site_symmetry_1
_geom_angle_site_symmetry_3
_geom_angle_publ_flag
S Li1 S 106.9(12) 13 11_565 ?
S Li1 S 99.57(17) 13 7_445 ?
S Li1 S 108.09(19) 11_565 7_445 ?
S Li1 S 108.09(19) 13 . ?
S Li1 S 99.57(17) 11_565 . ?
S Li1 S 132.8(13) 7_445 . ?
S Li1 Li1 54.9(6) 13 13 ?
S Li1 Li1 112.8(12) 11_565 13 ?
S Li1 Li1 136.5(6) 7_445 13 ?
S Li1 Li1 53.1(4) . 13 ?
S Li1 Li1 112.8(12) 13 13_455 ?
S Li1 Li1 54.9(6) 11_565 13_455 ?
S Li1 Li1 53.1(4) 7_445 13_455 ?
S Li1 Li1 136.5(6) . 13_455 ?
Li1 Li1 Li1 162(2) 13 13_455 ?
S Li1 Au 147.2(6) 13 . ?
S Li1 Au 100.3(3) 11_565 . ?
S Li1 Au 88.9(8) 7_445 . ?
S Li1 Au 48.3(4) . . ?
Li1 Li1 Au 97.7(10) 13 . ?
Li1 Li1 Au 97.7(10) 13_455 . ?
S Li1 Au 100.3(3) 13 7_445 ?
S Li1 Au 147.2(6) 11_565 7_445 ?
S Li1 Au 48.3(4) 7_445 7_445 ?
S Li1 Au 88.9(8) . 7_445 ?
Li1 Li1 Au 97.7(10) 13 7_445 ?
Li1 Li1 Au 97.7(10) 13_455 7_445 ?
Au Li1 Au 62.4(6) . 7_445 ?
S Li1 Li2 53.4(6) 13 13 ?
S Li1 Li2 53.4(6) 11_565 13 ?
S Li1 Li2 113.6(7) 7_445 13 ?
S Li1 Li2 113.6(7) . 13 ?
Li1 Li1 Li2 81.0(12) 13 13 ?
Li1 Li1 Li2 81.0(12) 13_455 13 ?
Au Li1 Li2 148.8(3) . 13 ?
Au Li1 Li2 148.8(3) 7_445 13 ?
S Li1 Li1 129.7(4) 13 10 ?
S Li1 Li1 50.3(4) 11_565 10 ?
S Li1 Li1 128.6(2) 7_445 10 ?
S Li1 Li1 51.4(2) . 10 ?
Li1 Li1 Li1 90.0 13 10 ?
Li1 Li1 Li1 90.000(1) 13_455 10 ?
Au Li1 Li1 58.8(3) . 10 ?
Au Li1 Li1 121.2(3) 7_445 10 ?
Li2 Li1 Li1 90.0 13 10 ?
S Li1 Li1 50.3(4) 13 10_556 ?
S Li1 Li1 129.7(4) 11_565 10_556 ?
S Li1 Li1 51.4(2) 7_445 10_556 ?
S Li1 Li1 128.6(2) . 10_556 ?
Li1 Li1 Li1 90.000(1) 13 10_556 ?
Li1 Li1 Li1 90.0 13_455 10_556 ?
Au Li1 Li1 121.2(3) . 10_556 ?
Au Li1 Li1 58.8(3) 7_445 10_556 ?
Li2 Li1 Li1 90.0 13 10_556 ?
Li1 Li1 Li1 180.0(11) 10 10_556 ?
S Li2 S 102.45(7) 7_545 . ?
S Li2 S 123.59(8) 7_545 9_655 ?
S Li2 S 103.37(5) . 9_655 ?
S Li2 S 103.37(5) 7_545 15 ?
S Li2 S 123.59(8) . 15 ?
S Li2 S 102.45(7) 9_655 15 ?
S Li2 Li1 51.22(4) 7_545 13 ?
S Li2 Li1 51.22(4) . 13 ?
S Li2 Li1 128.78(4) 9_655 13 ?
S Li2 Li1 128.78(4) 15 13 ?
S Li2 Li1 128.78(4) 7_545 14_545 ?
S Li2 Li1 128.78(4) . 14_545 ?
S Li2 Li1 51.22(4) 9_655 14_545 ?
S Li2 Li1 51.22(4) 15 14_545 ?
Li1 Li2 Li1 180.0 13 14_545 ?
S Li2 Li2 51.68(3) 7_545 9_656 ?
S Li2 Li2 128.32(3) . 9_656 ?
S Li2 Li2 128.32(3) 9_655 9_656 ?
S Li2 Li2 51.68(3) 15 9_656 ?
Li1 Li2 Li2 90.000(1) 13 9_656 ?
Li1 Li2 Li2 90.000(1) 14_545 9_656 ?
S Li2 Li2 128.32(3) 7_545 9_655 ?
S Li2 Li2 51.68(3) . 9_655 ?
S Li2 Li2 51.68(3) 9_655 9_655 ?
S Li2 Li2 128.32(3) 15 9_655 ?
Li1 Li2 Li2 90.000(1) 13 9_655 ?
Li1 Li2 Li2 90.000(1) 14_545 9_655 ?
Li2 Li2 Li2 180.0 9_656 9_655 ?
S Li2 Au 135.36(4) 7_545 . ?
S Li2 Au 44.64(4) . . ?
S Li2 Au 96.81(4) 9_655 . ?
S Li2 Au 83.19(4) 15 . ?
Li1 Li2 Au 90.0 13 . ?
Li1 Li2 Au 90.000(1) 14_545 . ?
Li2 Li2 Au 118.564(7) 9_656 . ?
Li2 Li2 Au 61.436(7) 9_655 . ?
S Li2 Au 44.64(4) 7_545 7_545 ?
S Li2 Au 135.36(4) . 7_545 ?
S Li2 Au 83.19(4) 9_655 7_545 ?
S Li2 Au 96.81(4) 15 7_545 ?
Li1 Li2 Au 90.0 13 7_545 ?
Li1 Li2 Au 90.000(1) 14_545 7_545 ?
Li2 Li2 Au 61.436(7) 9_656 7_545 ?
Li2 Li2 Au 118.564(7) 9_655 7_545 ?
Au Li2 Au 180.0 . 7_545 ?
S Li2 Au 83.19(4) 7_545 1_655 ?
S Li2 Au 96.81(4) . 1_655 ?
S Li2 Au 44.64(4) 9_655 1_655 ?
S Li2 Au 135.36(4) 15 1_655 ?
Li1 Li2 Au 90.0 13 1_655 ?
Li1 Li2 Au 90.0 14_545 1_655 ?
Li2 Li2 Au 118.564(7) 9_656 1_655 ?
Li2 Li2 Au 61.436(7) 9_655 1_655 ?
Au Li2 Au 122.871(14) . 1_655 ?
Au Li2 Au 57.129(14) 7_545 1_655 ?
S Li2 Au 96.81(4) 7_545 7_445 ?
S Li2 Au 83.19(4) . 7_445 ?
S Li2 Au 135.36(4) 9_655 7_445 ?
S Li2 Au 44.64(4) 15 7_445 ?
Li1 Li2 Au 90.000(1) 13 7_445 ?
Li1 Li2 Au 90.0 14_545 7_445 ?
Li2 Li2 Au 61.436(7) 9_656 7_445 ?
Li2 Li2 Au 118.564(7) 9_655 7_445 ?
Au Li2 Au 57.129(14) . 7_445 ?
Au Li2 Au 122.871(14) 7_545 7_445 ?
Au Li2 Au 180.0 1_655 7_445 ?
S Au S 180.00(7) . 9 ?
S Au Li1 125.86(14) . 9 ?
S Au Li1 54.14(14) 9 9 ?
S Au Li1 54.14(14) . . ?
S Au Li1 125.86(14) 9 . ?
Li1 Au Li1 180.0(6) 9 . ?
S Au Li1 125.86(14) . 2 ?
S Au Li1 54.14(14) 9 2 ?
Li1 Au Li1 62.4(6) 9 2 ?
Li1 Au Li1 117.6(6) . 2 ?
S Au Li1 54.14(14) . 10 ?
S Au Li1 125.86(14) 9 10 ?
Li1 Au Li1 117.6(6) 9 10 ?
Li1 Au Li1 62.4(6) . 10 ?
Li1 Au Li1 180.0(6) 2 10 ?
S Au Au 90.0 . 7_445 ?
S Au Au 90.0 9 7_445 ?
Li1 Au Au 121.2(3) 9 7_445 ?
Li1 Au Au 58.8(3) . 7_445 ?
Li1 Au Au 58.8(3) 2 7_445 ?
Li1 Au Au 121.2(3) 10 7_445 ?
S Au Au 90.0 . 7_444 ?
S Au Au 90.0 9 7_444 ?
Li1 Au Au 58.8(3) 9 7_444 ?
Li1 Au Au 121.2(3) . 7_444 ?
Li1 Au Au 121.2(3) 2 7_444 ?
Li1 Au Au 58.8(3) 10 7_444 ?
Au Au Au 180.0 7_445 7_444 ?
S Au Li2 50.21(4) . . ?
S Au Li2 129.79(4) 9 . ?
Li1 Au Li2 104.34(13) 9 . ?
Li1 Au Li2 75.66(13) . . ?
Li1 Au Li2 75.66(13) 2 . ?
Li1 Au Li2 104.34(13) 10 . ?
Au Au Li2 61.436(7) 7_445 . ?
Au Au Li2 118.564(7) 7_444 . ?
S Au Li2 129.79(4) . 9 ?
S Au Li2 50.21(4) 9 9 ?
Li1 Au Li2 75.66(13) 9 9 ?
Li1 Au Li2 104.34(13) . 9 ?
Li1 Au Li2 104.34(13) 2 9 ?
Li1 Au Li2 75.66(13) 10 9 ?
Au Au Li2 118.564(7) 7_445 9 ?
Au Au Li2 61.436(7) 7_444 9 ?
Li2 Au Li2 180.0 . 9 ?
S Au Li2 50.21(4) . 9_655 ?
S Au Li2 129.79(4) 9 9_655 ?
Li1 Au Li2 75.66(13) 9 9_655 ?
Li1 Au Li2 104.34(13) . 9_655 ?
Li1 Au Li2 104.34(13) 2 9_655 ?
Li1 Au Li2 75.66(13) 10 9_655 ?
Au Au Li2 118.564(7) 7_445 9_655 ?
Au Au Li2 61.436(7) 7_444 9_655 ?
Li2 Au Li2 57.129(14) . 9_655 ?
Li2 Au Li2 122.871(14) 9 9_655 ?
S Au Li2 129.79(4) . 1_455 ?
S Au Li2 50.21(4) 9 1_455 ?
Li1 Au Li2 104.34(13) 9 1_455 ?
Li1 Au Li2 75.66(13) . 1_455 ?
Li1 Au Li2 75.66(13) 2 1_455 ?
Li1 Au Li2 104.34(13) 10 1_455 ?
Au Au Li2 61.436(7) 7_445 1_455 ?
Au Au Li2 118.564(7) 7_444 1_455 ?
Li2 Au Li2 122.871(14) . 1_455 ?
Li2 Au Li2 57.129(14) 9 1_455 ?
Li2 Au Li2 180.0 9_655 1_455 ?
Au S Li1 139.7(3) . 13 ?
Au S Li1 139.7(3) . 6_554 ?
Li1 S Li1 79.4(7) 13 6_554 ?
Au S Li1 77.6(6) . 10 ?
Li1 S Li1 119.14(10) 13 10 ?
Li1 S Li1 71.91(19) 6_554 10 ?
Au S Li1 77.6(6) . . ?
Li1 S Li1 71.91(19) 13 . ?
Li1 S Li1 119.14(10) 6_554 . ?
Li1 S Li1 77.3(5) 10 . ?
Au S Li2 85.15(5) . 9_655 ?
Li1 S Li2 122.6(3) 13 9_655 ?
Li1 S Li2 75.3(6) 6_554 9_655 ?
Li1 S Li2 100.4(4) 10 9_655 ?
Li1 S Li2 162.7(6) . 9_655 ?
Au S Li2 85.15(5) . . ?
Li1 S Li2 75.3(6) 13 . ?
Li1 S Li2 122.6(3) 6_554 . ?
Li1 S Li2 162.7(6) 10 . ?
Li1 S Li2 100.4(4) . . ?
Li2 S Li2 76.63(5) 9_655 . ?

loop_
_geom_bond_atom_site_label_1
_geom_bond_atom_site_label_2
_geom_bond_distance
_geom_bond_site_symmetry_2
_geom_bond_publ_flag
Li1 S 2.459(19) 13 ?
Li1 S 2.459(19) 11_565 ?
Li1 S 2.515(13) 7_445 ?
Li1 S 2.515(13) . ?
Li1 Li1 2.921(10) 13 ?
Li1 Li1 2.921(10) 13_455 ?
Li1 Au 3.03(3) . ?
Li1 Au 3.03(3) 7_445 ?
Li1 Li2 3.05(3) 13 ?
Li1 Li1 3.1406(6) 10 ?
Li1 Li1 3.1406(7) 10_556 ?
Li2 S 2.5327(15) 7_545 ?
Li2 S 2.5327(15) . ?
Li2 S 2.5327(15) 9_655 ?
Li2 S 2.5327(15) 15 ?
Li2 Li1 3.05(3) 13 ?
Li2 Li1 3.05(3) 14_545 ?
Li2 Li2 3.1406(7) 9_656 ?
Li2 Li2 3.1406(6) 9_655 ?
Li2 Au 3.2842(6) . ?
Li2 Au 3.2842(6) 7_545 ?
Li2 Au 3.2842(5) 1_655 ?
Li2 Au 3.2842(5) 7_445 ?
Au S 2.3159(19) . ?
Au S 2.3159(19) 9 ?
Au Li1 3.03(3) 9 ?
Au Li1 3.03(3) 2 ?
Au Li1 3.03(3) 10 ?
Au Au 3.1406(6) 7_445 ?
Au Au 3.1406(6) 7_444 ?
Au Li2 3.2842(6) 9 ?
Au Li2 3.2842(5) 9_655 ?
Au Li2 3.2842(5) 1_455 ?
S Li1 2.459(19) 13 ?
S Li1 2.459(19) 6_554 ?
S Li1 2.515(13) 10 ?
S Li2 2.5327(15) 9_655 ?
